data_7719445
loop_
_publ_author_name
'Pan, Rahul'
'Saraswati, Anyesh'
'Mondal, Amit'
'Biswal, Pujalin'
'Samal, Debakanta'
'Kumar, Nitesh'
'Jana, Partha Pratim'

_publ_section_title
;
 Unusual magnetic and transport properties of heavily disordered Mn-Zn-M
 (M = Ga and Sn) alloys with a &#x3b2;-Mn-type chiral structure.
;
_journal_issue 38
_journal_name_full 'Dalton transactions (Cambridge, England : 2003)'
_journal_page_first 14469
_journal_page_last 14479
_journal_paper_doi 10.1039/d5dt01357g
_journal_volume 54
_journal_year 2025
_chemical_formula_sum 'Ga0.145 Mn0.855'
_chemical_formula_weight 57.1
_space_group_IT_number 213
_space_group_name_Hall 'P 4bd 2ab 3'
_space_group_name_H-M_alt 'P 41 3 2'
_symmetry_cell_setting cubic
_symmetry_Int_Tables_number 213
_symmetry_space_group_name_Hall 'P 4bd 2ab 3'
_symmetry_space_group_name_H-M 'P 41 3 2'
_audit_update_record
;
2025-08-16 deposited with the CCDC.	2025-08-21 downloaded from the CCDC.
;
_cell_angle_alpha 90
_cell_angle_beta 90
_cell_angle_gamma 90
_cell_formula_units_Z 20
_cell_length_a 6.3970(4)
_cell_length_b 6.3970(4)
_cell_length_c 6.3970(4)
_cell_measurement_reflns_used 4724
_cell_measurement_temperature 293
_cell_measurement_theta_max 36.38
_cell_measurement_theta_min 4.51
_cell_volume 261.78(3)
_diffrn_ambient_temperature 293
_diffrn_measured_fraction_theta_full 0.99
_diffrn_measured_fraction_theta_max 0.99
_diffrn_measurement_device 'four-circle diffractometer'
_diffrn_measurement_device_type 'Bruker Photon II'
_diffrn_measurement_method 'Bruker Photon II'
_diffrn_radiation_monochromator graphite
_diffrn_radiation_probe x-ray
_diffrn_radiation_source 'X-ray tube'
_diffrn_radiation_type 'Mo K\a'
_diffrn_radiation_wavelength 0.71073
_diffrn_reflns_av_R_equivalents 0.0665
_diffrn_reflns_av_unetI/netI 0.0176
_diffrn_reflns_limit_h_max 10
_diffrn_reflns_limit_h_min -10
_diffrn_reflns_limit_k_max 10
_diffrn_reflns_limit_k_min -10
_diffrn_reflns_limit_l_max 10
_diffrn_reflns_limit_l_min -9
_diffrn_reflns_number 6628
_diffrn_reflns_theta_full 36.38
_diffrn_reflns_theta_max 36.38
_diffrn_reflns_theta_min 4.51
_exptl_absorpt_coefficient_mu 27.039
_exptl_absorpt_correction_T_max 0.7471
_exptl_absorpt_correction_T_min 0.4271
_exptl_absorpt_correction_type multi-scan
_exptl_crystal_colour Silver
_exptl_crystal_density_diffrn 7.2418
_exptl_crystal_description Rectangle
_exptl_crystal_F_000 517
_exptl_crystal_size_max 0.09
_exptl_crystal_size_mid 0.07
_exptl_crystal_size_min 0.04
_refine_diff_density_max 0.42
_refine_diff_density_min -0.50
_refine_ls_abs_structure_details '  59 of Friedel pairs used in the refinement'
_refine_ls_abs_structure_Flack 0.80(12)
_refine_ls_extinction_coef 1050(50)
_refine_ls_extinction_method 'B-C type 1 Gaussian isotropic (Becker & Coppens, 1974)'
_refine_ls_goodness_of_fit_gt 1.04
_refine_ls_goodness_of_fit_ref 1.03
_refine_ls_number_constraints 5
_refine_ls_number_parameters 11
_refine_ls_number_reflns 218
_refine_ls_number_restraints 0
_refine_ls_R_factor_all 0.0137
_refine_ls_R_factor_gt 0.0127
_refine_ls_shift/su_max 0.0473
_refine_ls_shift/su_mean 0.0171
_refine_ls_structure_factor_coef Fsqd
_refine_ls_weighting_details w=1/(\s^2^(I)+0.0004I^2^)
_refine_ls_weighting_scheme sigma
_refine_ls_wR_factor_gt 0.0317
_refine_ls_wR_factor_ref 0.0320
_reflns_number_gt 210
_reflns_number_total 218
_reflns_threshold_expression I>3\s(I)
_cod_data_source_file d5dt01357g2.cif
_cod_data_source_block I_CCDC2
_cod_depositor_comments
;
The following automatic conversions were performed:

data item '_diffrn_radiation_probe' value 'X-ray' was changed to
'x-ray' in accordance with the
/home/data/users/saulius/crontab/automatic-downloads/rss-feeds/RSC/lib/dictionaries/cif_core.dic
dictionary named 'cif_core.dic' version 2.4.2 last updated on
2011-04-26.

data item '_exptl_absorpt_correction_type' value 'Multi-scan' was
changed to 'multi-scan' in accordance with the
/home/data/users/saulius/crontab/automatic-downloads/rss-feeds/RSC/lib/dictionaries/cif_core.dic
dictionary named 'cif_core.dic' version 2.4.2 last updated on
2011-04-26.

Automatic conversion script
Id: cif_fix_values 8170 2020-07-09 18:12:32Z antanas 

 Adding full bibliography for 7719443--7719449.cif.
;
_cod_original_sg_symbol_Hall 'P 4bd;2ab;3'
_cod_database_code 7719445

loop_
_space_group_symop_id
_space_group_symop_operation_xyz
1 x,y,z
2 -x+1/2,-y,z+1/2
3 -x,y+1/2,-z+1/2
4 x+1/2,-y+1/2,-z
5 z,x,y
6 z+1/2,-x+1/2,-y
7 -z+1/2,-x,y+1/2
8 -z,x+1/2,-y+1/2
9 y,z,x
10 -y,z+1/2,-x+1/2
11 y+1/2,-z+1/2,-x
12 -y+1/2,-z,x+1/2
13 y+3/4,x+1/4,-z+1/4
14 -y+3/4,-x+3/4,-z+3/4
15 y+1/4,-x+1/4,z+3/4
16 -y+1/4,x+3/4,z+1/4
17 x+3/4,z+1/4,-y+1/4
18 -x+1/4,z+3/4,y+1/4
19 -x+3/4,-z+3/4,-y+3/4
20 x+1/4,-z+1/4,y+3/4
21 z+3/4,y+1/4,-x+1/4
22 z+1/4,-y+1/4,x+3/4
23 -z+1/4,y+3/4,x+1/4
24 -z+3/4,-y+3/4,-x+3/4

loop_
_atom_site_label
_atom_site_type_symbol
_atom_site_fract_x
_atom_site_fract_y
_atom_site_fract_z
_atom_site_adp_type
_atom_site_U_iso_or_equiv
_atom_site_site_symmetry_multiplicity
_atom_site_occupancy
_atom_site_calc_flag
_atom_site_refinement_flags
_atom_site_disorder_assembly
_atom_site_disorder_group
Mn2 Mn 0.125 0.20366(3) 0.45366(3) Uani 0.00975(7) 12 0.7586 d . . .
Ga2 Ga 0.125 0.20366(3) 0.45366(3) Uani 0.00975(7) 12 0.2414 d . . .
Mn1 Mn 0.06614(3) 0.06614(3) 0.06614(3) Uani 0.00663(6) 8 1 d . . .

loop_
_atom_site_aniso_label
_atom_site_aniso_type_symbol
_atom_site_aniso_U_11
_atom_site_aniso_U_22
_atom_site_aniso_U_33
_atom_site_aniso_U_12
_atom_site_aniso_U_13
_atom_site_aniso_U_23
Mn2 Mn 0.01444(17) 0.00741(10) 0.00741(10) 0.00150(7) -0.00150(7) -0.00114(10)
Ga2 Ga 0.01444(17) 0.00741(10) 0.00741(10) 0.00150(7) -0.00150(7) -0.00114(10)
Mn1 Mn 0.00663(10) 0.00663(10) 0.00663(10) -0.00009(7) -0.00009(7) -0.00009(7)

loop_
_atom_type_symbol
_atom_type_scat_dispersion_real
_atom_type_scat_dispersion_imag
_atom_type_scat_source
Ga 0.2307 1.6083 'International Tables Vol C tables 4.2.6.8 and 6.1.1.1'
Mn 0.3368 0.7283 'International Tables Vol C tables 4.2.6.8 and 6.1.1.1'

loop_
_exptl_crystal_face_index_h
_exptl_crystal_face_index_k
_exptl_crystal_face_index_l
_exptl_crystal_face_perp_dist
? ? ? ?

loop_
_geom_angle_atom_site_label_1
_geom_angle_atom_site_label_2
_geom_angle_atom_site_label_3
_geom_angle_site_symmetry_1
_geom_angle_site_symmetry_2
_geom_angle_site_symmetry_3
_geom_angle
_geom_angle_publ_flag
Mn2 Mn2 Mn2 5_555 . 6_456 151.784(7) ?
Mn2 Mn2 Mn2 5_555 . 7_555 110.714(7) ?
Mn2 Mn2 Mn2 5_555 . 9_555 60.000(6) ?
Mn2 Mn2 Mn2 5_555 . 10_545 112.874(9) ?
Mn2 Mn2 Mn2 5_555 . 12_565 94.381(6) ?
Mn2 Mn2 Ga2 5_555 . . 0 ?
Mn2 Mn2 Ga2 5_555 . 5_555 0 ?
Mn2 Mn2 Ga2 5_555 . 6_456 151.784(7) ?
Mn2 Mn2 Ga2 5_555 . 7_555 110.714(7) ?
Mn2 Mn2 Ga2 5_555 . 9_555 60.000(6) ?
Mn2 Mn2 Ga2 5_555 . 10_545 112.874(9) ?
Mn2 Mn2 Ga2 5_555 . 12_565 94.381(6) ?
Mn2 Mn2 Mn1 5_555 . . 59.603(7) ?
Mn2 Mn2 Mn1 5_555 . 2_555 58.044(6) ?
Mn2 Mn2 Mn1 5_555 . 3_555 120.059(8) ?
Mn2 Mn2 Mn1 5_555 . 13_455 103.888(10) ?
Mn2 Mn2 Mn1 5_555 . 15_555 98.752(8) ?
Mn2 Mn2 Mn1 5_555 . 16_545 61.168(6) ?
Mn2 Mn2 Mn2 6_456 . 7_555 75.948(7) ?
Mn2 Mn2 Mn2 6_456 . 9_555 118.163(9) ?
Mn2 Mn2 Mn2 6_456 . 10_545 94.381(6) ?
Mn2 Mn2 Mn2 6_456 . 12_565 60.000(6) ?
Mn2 Mn2 Ga2 6_456 . . 0 ?
Mn2 Mn2 Ga2 6_456 . 5_555 151.784(7) ?
Mn2 Mn2 Ga2 6_456 . 6_456 0 ?
Mn2 Mn2 Ga2 6_456 . 7_555 75.948(7) ?
Mn2 Mn2 Ga2 6_456 . 9_555 118.163(9) ?
Mn2 Mn2 Ga2 6_456 . 10_545 94.381(6) ?
Mn2 Mn2 Ga2 6_456 . 12_565 60.000(6) ?
Mn2 Mn2 Mn1 6_456 . . 147.037(7) ?
Mn2 Mn2 Mn1 6_456 . 2_555 109.850(9) ?
Mn2 Mn2 Mn1 6_456 . 3_555 59.237(6) ?
Mn2 Mn2 Mn1 6_456 . 13_455 96.519(8) ?
Mn2 Mn2 Mn1 6_456 . 15_555 59.237(8) ?
Mn2 Mn2 Mn1 6_456 . 16_545 135.155(8) ?
Mn2 Mn2 Mn2 7_555 . 9_555 164.793(9) ?
Mn2 Mn2 Mn2 7_555 . 10_545 60.000(6) ?
Mn2 Mn2 Mn2 7_555 . 12_565 118.163(9) ?
Mn2 Mn2 Ga2 7_555 . . 0 ?
Mn2 Mn2 Ga2 7_555 . 5_555 110.714(7) ?
Mn2 Mn2 Ga2 7_555 . 6_456 75.948(7) ?
Mn2 Mn2 Ga2 7_555 . 7_555 0 ?
Mn2 Mn2 Ga2 7_555 . 9_555 164.793(9) ?
Mn2 Mn2 Ga2 7_555 . 10_545 60.000(6) ?
Mn2 Mn2 Ga2 7_555 . 12_565 118.163(9) ?
Mn2 Mn2 Mn1 7_555 . . 105.633(9) ?
Mn2 Mn2 Mn1 7_555 . 2_555 58.839(7) ?
Mn2 Mn2 Mn1 7_555 . 3_555 129.220(8) ?
Mn2 Mn2 Mn1 7_555 . 13_455 116.629(7) ?
Mn2 Mn2 Mn1 7_555 . 15_555 61.575(7) ?
Mn2 Mn2 Mn1 7_555 . 16_545 59.603(8) ?
Mn2 Mn2 Mn2 9_555 . 10_545 110.714(7) ?
Mn2 Mn2 Mn2 9_555 . 12_565 75.948(7) ?
Mn2 Mn2 Ga2 9_555 . . 0 ?
Mn2 Mn2 Ga2 9_555 . 5_555 60.000(6) ?
Mn2 Mn2 Ga2 9_555 . 6_456 118.163(9) ?
Mn2 Mn2 Ga2 9_555 . 7_555 164.793(9) ?
Mn2 Mn2 Ga2 9_555 . 9_555 0 ?
Mn2 Mn2 Ga2 9_555 . 10_545 110.714(7) ?
Mn2 Mn2 Ga2 9_555 . 12_565 75.948(7) ?
Mn2 Mn2 Mn1 9_555 . . 59.603(8) ?
Mn2 Mn2 Mn1 9_555 . 2_555 116.629(7) ?
Mn2 Mn2 Mn1 9_555 . 3_555 61.575(7) ?
Mn2 Mn2 Mn1 9_555 . 13_455 58.839(7) ?
Mn2 Mn2 Mn1 9_555 . 15_555 129.220(8) ?
Mn2 Mn2 Mn1 9_555 . 16_545 105.633(9) ?
Mn2 Mn2 Mn2 10_545 . 12_565 151.784(7) ?
Mn2 Mn2 Ga2 10_545 . . 0 ?
Mn2 Mn2 Ga2 10_545 . 5_555 112.874(9) ?
Mn2 Mn2 Ga2 10_545 . 6_456 94.381(6) ?
Mn2 Mn2 Ga2 10_545 . 7_555 60.000(6) ?
Mn2 Mn2 Ga2 10_545 . 9_555 110.714(7) ?
Mn2 Mn2 Ga2 10_545 . 10_545 0 ?
Mn2 Mn2 Ga2 10_545 . 12_565 151.784(7) ?
Mn2 Mn2 Mn1 10_545 . . 61.168(6) ?
Mn2 Mn2 Mn1 10_545 . 2_555 103.888(10) ?
Mn2 Mn2 Mn1 10_545 . 3_555 98.752(8) ?
Mn2 Mn2 Mn1 10_545 . 13_455 58.044(6) ?
Mn2 Mn2 Mn1 10_545 . 15_555 120.059(8) ?
Mn2 Mn2 Mn1 10_545 . 16_545 59.603(7) ?
Mn2 Mn2 Ga2 12_565 . . 0 ?
Mn2 Mn2 Ga2 12_565 . 5_555 94.381(6) ?
Mn2 Mn2 Ga2 12_565 . 6_456 60.000(6) ?
Mn2 Mn2 Ga2 12_565 . 7_555 118.163(9) ?
Mn2 Mn2 Ga2 12_565 . 9_555 75.948(7) ?
Mn2 Mn2 Ga2 12_565 . 10_545 151.784(7) ?
Mn2 Mn2 Ga2 12_565 . 12_565 0 ?
Mn2 Mn2 Mn1 12_565 . . 135.155(8) ?
Mn2 Mn2 Mn1 12_565 . 2_555 96.519(8) ?
Mn2 Mn2 Mn1 12_565 . 3_555 59.237(8) ?
Mn2 Mn2 Mn1 12_565 . 13_455 109.850(9) ?
Mn2 Mn2 Mn1 12_565 . 15_555 59.237(6) ?
Mn2 Mn2 Mn1 12_565 . 16_545 147.037(7) ?
Ga2 Mn2 Ga2 . . 5_555 0 ?
Ga2 Mn2 Ga2 . . 6_456 0 ?
Ga2 Mn2 Ga2 . . 7_555 0 ?
Ga2 Mn2 Ga2 . . 9_555 0 ?
Ga2 Mn2 Ga2 . . 10_545 0 ?
Ga2 Mn2 Ga2 . . 12_565 0 ?
Ga2 Mn2 Mn1 . . . 0 ?
Ga2 Mn2 Mn1 . . 2_555 0 ?
Ga2 Mn2 Mn1 . . 3_555 0 ?
Ga2 Mn2 Mn1 . . 13_455 0 ?
Ga2 Mn2 Mn1 . . 15_555 0 ?
Ga2 Mn2 Mn1 . . 16_545 0 ?
Ga2 Mn2 Ga2 5_555 . 6_456 151.784(7) ?
Ga2 Mn2 Ga2 5_555 . 7_555 110.714(7) ?
Ga2 Mn2 Ga2 5_555 . 9_555 60.000(6) ?
Ga2 Mn2 Ga2 5_555 . 10_545 112.874(9) ?
Ga2 Mn2 Ga2 5_555 . 12_565 94.381(6) ?
Ga2 Mn2 Mn1 5_555 . . 59.603(7) ?
Ga2 Mn2 Mn1 5_555 . 2_555 58.044(6) ?
Ga2 Mn2 Mn1 5_555 . 3_555 120.059(8) ?
Ga2 Mn2 Mn1 5_555 . 13_455 103.888(10) ?
Ga2 Mn2 Mn1 5_555 . 15_555 98.752(8) ?
Ga2 Mn2 Mn1 5_555 . 16_545 61.168(6) ?
Ga2 Mn2 Ga2 6_456 . 7_555 75.948(7) ?
Ga2 Mn2 Ga2 6_456 . 9_555 118.163(9) ?
Ga2 Mn2 Ga2 6_456 . 10_545 94.381(6) ?
Ga2 Mn2 Ga2 6_456 . 12_565 60.000(6) ?
Ga2 Mn2 Mn1 6_456 . . 147.037(7) ?
Ga2 Mn2 Mn1 6_456 . 2_555 109.850(9) ?
Ga2 Mn2 Mn1 6_456 . 3_555 59.237(6) ?
Ga2 Mn2 Mn1 6_456 . 13_455 96.519(8) ?
Ga2 Mn2 Mn1 6_456 . 15_555 59.237(8) ?
Ga2 Mn2 Mn1 6_456 . 16_545 135.155(8) ?
Ga2 Mn2 Ga2 7_555 . 9_555 164.793(9) ?
Ga2 Mn2 Ga2 7_555 . 10_545 60.000(6) ?
Ga2 Mn2 Ga2 7_555 . 12_565 118.163(9) ?
Ga2 Mn2 Mn1 7_555 . . 105.633(9) ?
Ga2 Mn2 Mn1 7_555 . 2_555 58.839(7) ?
Ga2 Mn2 Mn1 7_555 . 3_555 129.220(8) ?
Ga2 Mn2 Mn1 7_555 . 13_455 116.629(7) ?
Ga2 Mn2 Mn1 7_555 . 15_555 61.575(7) ?
Ga2 Mn2 Mn1 7_555 . 16_545 59.603(8) ?
Ga2 Mn2 Ga2 9_555 . 10_545 110.714(7) ?
Ga2 Mn2 Ga2 9_555 . 12_565 75.948(7) ?
Ga2 Mn2 Mn1 9_555 . . 59.603(8) ?
Ga2 Mn2 Mn1 9_555 . 2_555 116.629(7) ?
Ga2 Mn2 Mn1 9_555 . 3_555 61.575(7) ?
Ga2 Mn2 Mn1 9_555 . 13_455 58.839(7) ?
Ga2 Mn2 Mn1 9_555 . 15_555 129.220(8) ?
Ga2 Mn2 Mn1 9_555 . 16_545 105.633(9) ?
Ga2 Mn2 Ga2 10_545 . 12_565 151.784(7) ?
Ga2 Mn2 Mn1 10_545 . . 61.168(6) ?
Ga2 Mn2 Mn1 10_545 . 2_555 103.888(10) ?
Ga2 Mn2 Mn1 10_545 . 3_555 98.752(8) ?
Ga2 Mn2 Mn1 10_545 . 13_455 58.044(6) ?
Ga2 Mn2 Mn1 10_545 . 15_555 120.059(8) ?
Ga2 Mn2 Mn1 10_545 . 16_545 59.603(7) ?
Ga2 Mn2 Mn1 12_565 . . 135.155(8) ?
Ga2 Mn2 Mn1 12_565 . 2_555 96.519(8) ?
Ga2 Mn2 Mn1 12_565 . 3_555 59.237(8) ?
Ga2 Mn2 Mn1 12_565 . 13_455 109.850(9) ?
Ga2 Mn2 Mn1 12_565 . 15_555 59.237(6) ?
Ga2 Mn2 Mn1 12_565 . 16_545 147.037(7) ?
Mn1 Mn2 Mn1 . . 2_555 98.026(8) ?
Mn1 Mn2 Mn1 . . 3_555 100.455(8) ?
Mn1 Mn2 Mn1 . . 13_455 52.610(7) ?
Mn1 Mn2 Mn1 . . 15_555 150.961(9) ?
Mn1 Mn2 Mn1 . . 16_545 53.300(7) ?
Mn1 Mn2 Mn1 2_555 . 3_555 155.741(9) ?
Mn1 Mn2 Mn1 2_555 . 13_455 149.671(10) ?
Mn1 Mn2 Mn1 2_555 . 15_555 52.937(7) ?
Mn1 Mn2 Mn1 2_555 . 16_545 52.610(7) ?
Mn1 Mn2 Mn1 3_555 . 13_455 52.937(7) ?
Mn1 Mn2 Mn1 3_555 . 15_555 107.598(9) ?
Mn1 Mn2 Mn1 3_555 . 16_545 150.961(9) ?
Mn1 Mn2 Mn1 13_455 . 15_555 155.741(9) ?
Mn1 Mn2 Mn1 13_455 . 16_545 98.026(8) ?
Mn1 Mn2 Mn1 15_555 . 16_545 100.455(8) ?
Mn2 Ga2 Mn2 . . 5_555 0 ?
Mn2 Ga2 Mn2 . . 6_456 0 ?
Mn2 Ga2 Mn2 . . 7_555 0 ?
Mn2 Ga2 Mn2 . . 9_555 0 ?
Mn2 Ga2 Mn2 . . 10_545 0 ?
Mn2 Ga2 Mn2 . . 12_565 0 ?
Mn2 Ga2 Ga2 . . 5_555 0 ?
Mn2 Ga2 Ga2 . . 6_456 0 ?
Mn2 Ga2 Ga2 . . 7_555 0 ?
Mn2 Ga2 Ga2 . . 9_555 0 ?
Mn2 Ga2 Ga2 . . 10_545 0 ?
Mn2 Ga2 Ga2 . . 12_565 0 ?
Mn2 Ga2 Mn1 . . . 0 ?
Mn2 Ga2 Mn1 . . 2_555 0 ?
Mn2 Ga2 Mn1 . . 3_555 0 ?
Mn2 Ga2 Mn1 . . 13_455 0 ?
Mn2 Ga2 Mn1 . . 15_555 0 ?
Mn2 Ga2 Mn1 . . 16_545 0 ?
Mn2 Ga2 Mn2 5_555 . 6_456 151.784(7) ?
Mn2 Ga2 Mn2 5_555 . 7_555 110.714(7) ?
Mn2 Ga2 Mn2 5_555 . 9_555 60.000(6) ?
Mn2 Ga2 Mn2 5_555 . 10_545 112.874(9) ?
Mn2 Ga2 Mn2 5_555 . 12_565 94.381(6) ?
Mn2 Ga2 Ga2 5_555 . 5_555 0 ?
Mn2 Ga2 Ga2 5_555 . 6_456 151.784(7) ?
Mn2 Ga2 Ga2 5_555 . 7_555 110.714(7) ?
Mn2 Ga2 Ga2 5_555 . 9_555 60.000(6) ?
Mn2 Ga2 Ga2 5_555 . 10_545 112.874(9) ?
Mn2 Ga2 Ga2 5_555 . 12_565 94.381(6) ?
Mn2 Ga2 Mn1 5_555 . . 59.603(7) ?
Mn2 Ga2 Mn1 5_555 . 2_555 58.044(6) ?
Mn2 Ga2 Mn1 5_555 . 3_555 120.059(8) ?
Mn2 Ga2 Mn1 5_555 . 13_455 103.888(10) ?
Mn2 Ga2 Mn1 5_555 . 15_555 98.752(8) ?
Mn2 Ga2 Mn1 5_555 . 16_545 61.168(6) ?
Mn2 Ga2 Mn2 6_456 . 7_555 75.948(7) ?
Mn2 Ga2 Mn2 6_456 . 9_555 118.163(9) ?
Mn2 Ga2 Mn2 6_456 . 10_545 94.381(6) ?
Mn2 Ga2 Mn2 6_456 . 12_565 60.000(6) ?
Mn2 Ga2 Ga2 6_456 . 5_555 151.784(7) ?
Mn2 Ga2 Ga2 6_456 . 6_456 0 ?
Mn2 Ga2 Ga2 6_456 . 7_555 75.948(7) ?
Mn2 Ga2 Ga2 6_456 . 9_555 118.163(9) ?
Mn2 Ga2 Ga2 6_456 . 10_545 94.381(6) ?
Mn2 Ga2 Ga2 6_456 . 12_565 60.000(6) ?
Mn2 Ga2 Mn1 6_456 . . 147.037(7) ?
Mn2 Ga2 Mn1 6_456 . 2_555 109.850(9) ?
Mn2 Ga2 Mn1 6_456 . 3_555 59.237(6) ?
Mn2 Ga2 Mn1 6_456 . 13_455 96.519(8) ?
Mn2 Ga2 Mn1 6_456 . 15_555 59.237(8) ?
Mn2 Ga2 Mn1 6_456 . 16_545 135.155(8) ?
Mn2 Ga2 Mn2 7_555 . 9_555 164.793(9) ?
Mn2 Ga2 Mn2 7_555 . 10_545 60.000(6) ?
Mn2 Ga2 Mn2 7_555 . 12_565 118.163(9) ?
Mn2 Ga2 Ga2 7_555 . 5_555 110.714(7) ?
Mn2 Ga2 Ga2 7_555 . 6_456 75.948(7) ?
Mn2 Ga2 Ga2 7_555 . 7_555 0 ?
Mn2 Ga2 Ga2 7_555 . 9_555 164.793(9) ?
Mn2 Ga2 Ga2 7_555 . 10_545 60.000(6) ?
Mn2 Ga2 Ga2 7_555 . 12_565 118.163(9) ?
Mn2 Ga2 Mn1 7_555 . . 105.633(9) ?
Mn2 Ga2 Mn1 7_555 . 2_555 58.839(7) ?
Mn2 Ga2 Mn1 7_555 . 3_555 129.220(8) ?
Mn2 Ga2 Mn1 7_555 . 13_455 116.629(7) ?
Mn2 Ga2 Mn1 7_555 . 15_555 61.575(7) ?
Mn2 Ga2 Mn1 7_555 . 16_545 59.603(8) ?
Mn2 Ga2 Mn2 9_555 . 10_545 110.714(7) ?
Mn2 Ga2 Mn2 9_555 . 12_565 75.948(7) ?
Mn2 Ga2 Ga2 9_555 . 5_555 60.000(6) ?
Mn2 Ga2 Ga2 9_555 . 6_456 118.163(9) ?
Mn2 Ga2 Ga2 9_555 . 7_555 164.793(9) ?
Mn2 Ga2 Ga2 9_555 . 9_555 0 ?
Mn2 Ga2 Ga2 9_555 . 10_545 110.714(7) ?
Mn2 Ga2 Ga2 9_555 . 12_565 75.948(7) ?
Mn2 Ga2 Mn1 9_555 . . 59.603(8) ?
Mn2 Ga2 Mn1 9_555 . 2_555 116.629(7) ?
Mn2 Ga2 Mn1 9_555 . 3_555 61.575(7) ?
Mn2 Ga2 Mn1 9_555 . 13_455 58.839(7) ?
Mn2 Ga2 Mn1 9_555 . 15_555 129.220(8) ?
Mn2 Ga2 Mn1 9_555 . 16_545 105.633(9) ?
Mn2 Ga2 Mn2 10_545 . 12_565 151.784(7) ?
Mn2 Ga2 Ga2 10_545 . 5_555 112.874(9) ?
Mn2 Ga2 Ga2 10_545 . 6_456 94.381(6) ?
Mn2 Ga2 Ga2 10_545 . 7_555 60.000(6) ?
Mn2 Ga2 Ga2 10_545 . 9_555 110.714(7) ?
Mn2 Ga2 Ga2 10_545 . 10_545 0 ?
Mn2 Ga2 Ga2 10_545 . 12_565 151.784(7) ?
Mn2 Ga2 Mn1 10_545 . . 61.168(6) ?
Mn2 Ga2 Mn1 10_545 . 2_555 103.888(10) ?
Mn2 Ga2 Mn1 10_545 . 3_555 98.752(8) ?
Mn2 Ga2 Mn1 10_545 . 13_455 58.044(6) ?
Mn2 Ga2 Mn1 10_545 . 15_555 120.059(8) ?
Mn2 Ga2 Mn1 10_545 . 16_545 59.603(7) ?
Mn2 Ga2 Ga2 12_565 . 5_555 94.381(6) ?
Mn2 Ga2 Ga2 12_565 . 6_456 60.000(6) ?
Mn2 Ga2 Ga2 12_565 . 7_555 118.163(9) ?
Mn2 Ga2 Ga2 12_565 . 9_555 75.948(7) ?
Mn2 Ga2 Ga2 12_565 . 10_545 151.784(7) ?
Mn2 Ga2 Ga2 12_565 . 12_565 0 ?
Mn2 Ga2 Mn1 12_565 . . 135.155(8) ?
Mn2 Ga2 Mn1 12_565 . 2_555 96.519(8) ?
Mn2 Ga2 Mn1 12_565 . 3_555 59.237(8) ?
Mn2 Ga2 Mn1 12_565 . 13_455 109.850(9) ?
Mn2 Ga2 Mn1 12_565 . 15_555 59.237(6) ?
Mn2 Ga2 Mn1 12_565 . 16_545 147.037(7) ?
Ga2 Ga2 Ga2 5_555 . 6_456 151.784(7) ?
Ga2 Ga2 Ga2 5_555 . 7_555 110.714(7) ?
Ga2 Ga2 Ga2 5_555 . 9_555 60.000(6) ?
Ga2 Ga2 Ga2 5_555 . 10_545 112.874(9) ?
Ga2 Ga2 Ga2 5_555 . 12_565 94.381(6) ?
Ga2 Ga2 Mn1 5_555 . . 59.603(7) ?
Ga2 Ga2 Mn1 5_555 . 2_555 58.044(6) ?
Ga2 Ga2 Mn1 5_555 . 3_555 120.059(8) ?
Ga2 Ga2 Mn1 5_555 . 13_455 103.888(10) ?
Ga2 Ga2 Mn1 5_555 . 15_555 98.752(8) ?
Ga2 Ga2 Mn1 5_555 . 16_545 61.168(6) ?
Ga2 Ga2 Ga2 6_456 . 7_555 75.948(7) ?
Ga2 Ga2 Ga2 6_456 . 9_555 118.163(9) ?
Ga2 Ga2 Ga2 6_456 . 10_545 94.381(6) ?
Ga2 Ga2 Ga2 6_456 . 12_565 60.000(6) ?
Ga2 Ga2 Mn1 6_456 . . 147.037(7) ?
Ga2 Ga2 Mn1 6_456 . 2_555 109.850(9) ?
Ga2 Ga2 Mn1 6_456 . 3_555 59.237(6) ?
Ga2 Ga2 Mn1 6_456 . 13_455 96.519(8) ?
Ga2 Ga2 Mn1 6_456 . 15_555 59.237(8) ?
Ga2 Ga2 Mn1 6_456 . 16_545 135.155(8) ?
Ga2 Ga2 Ga2 7_555 . 9_555 164.793(9) ?
Ga2 Ga2 Ga2 7_555 . 10_545 60.000(6) ?
Ga2 Ga2 Ga2 7_555 . 12_565 118.163(9) ?
Ga2 Ga2 Mn1 7_555 . . 105.633(9) ?
Ga2 Ga2 Mn1 7_555 . 2_555 58.839(7) ?
Ga2 Ga2 Mn1 7_555 . 3_555 129.220(8) ?
Ga2 Ga2 Mn1 7_555 . 13_455 116.629(7) ?
Ga2 Ga2 Mn1 7_555 . 15_555 61.575(7) ?
Ga2 Ga2 Mn1 7_555 . 16_545 59.603(8) ?
Ga2 Ga2 Ga2 9_555 . 10_545 110.714(7) ?
Ga2 Ga2 Ga2 9_555 . 12_565 75.948(7) ?
Ga2 Ga2 Mn1 9_555 . . 59.603(8) ?
Ga2 Ga2 Mn1 9_555 . 2_555 116.629(7) ?
Ga2 Ga2 Mn1 9_555 . 3_555 61.575(7) ?
Ga2 Ga2 Mn1 9_555 . 13_455 58.839(7) ?
Ga2 Ga2 Mn1 9_555 . 15_555 129.220(8) ?
Ga2 Ga2 Mn1 9_555 . 16_545 105.633(9) ?
Ga2 Ga2 Ga2 10_545 . 12_565 151.784(7) ?
Ga2 Ga2 Mn1 10_545 . . 61.168(6) ?
Ga2 Ga2 Mn1 10_545 . 2_555 103.888(10) ?
Ga2 Ga2 Mn1 10_545 . 3_555 98.752(8) ?
Ga2 Ga2 Mn1 10_545 . 13_455 58.044(6) ?
Ga2 Ga2 Mn1 10_545 . 15_555 120.059(8) ?
Ga2 Ga2 Mn1 10_545 . 16_545 59.603(7) ?
Ga2 Ga2 Mn1 12_565 . . 135.155(8) ?
Ga2 Ga2 Mn1 12_565 . 2_555 96.519(8) ?
Ga2 Ga2 Mn1 12_565 . 3_555 59.237(8) ?
Ga2 Ga2 Mn1 12_565 . 13_455 109.850(9) ?
Ga2 Ga2 Mn1 12_565 . 15_555 59.237(6) ?
Ga2 Ga2 Mn1 12_565 . 16_545 147.037(7) ?
Mn1 Ga2 Mn1 . . 2_555 98.026(8) ?
Mn1 Ga2 Mn1 . . 3_555 100.455(8) ?
Mn1 Ga2 Mn1 . . 13_455 52.610(7) ?
Mn1 Ga2 Mn1 . . 15_555 150.961(9) ?
Mn1 Ga2 Mn1 . . 16_545 53.300(7) ?
Mn1 Ga2 Mn1 2_555 . 3_555 155.741(9) ?
Mn1 Ga2 Mn1 2_555 . 13_455 149.671(10) ?
Mn1 Ga2 Mn1 2_555 . 15_555 52.937(7) ?
Mn1 Ga2 Mn1 2_555 . 16_545 52.610(7) ?
Mn1 Ga2 Mn1 3_555 . 13_455 52.937(7) ?
Mn1 Ga2 Mn1 3_555 . 15_555 107.598(9) ?
Mn1 Ga2 Mn1 3_555 . 16_545 150.961(9) ?
Mn1 Ga2 Mn1 13_455 . 15_555 155.741(9) ?
Mn1 Ga2 Mn1 13_455 . 16_545 98.026(8) ?
Mn1 Ga2 Mn1 15_555 . 16_545 100.455(8) ?
Mn2 Mn1 Mn2 . . 2_554 110.725(8) ?
Mn2 Mn1 Mn2 . . 3_545 113.800(9) ?
Mn2 Mn1 Mn2 . . 5_555 60.794(6) ?
Mn2 Mn1 Mn2 . . 6_455 112.887(9) ?
Mn2 Mn1 Mn2 . . 7_554 170.172(9) ?
Mn2 Mn1 Mn2 . . 9_555 60.794(6) ?
Mn2 Mn1 Mn2 . . 10_545 59.993(7) ?
Mn2 Mn1 Mn2 . . 11_455 125.156(8) ?
Mn2 Mn1 Ga2 . . . 0 ?
Mn2 Mn1 Ga2 . . 2_554 110.725(8) ?
Mn2 Mn1 Ga2 . . 3_545 113.800(9) ?
Mn2 Mn1 Ga2 . . 5_555 60.794(6) ?
Mn2 Mn1 Ga2 . . 6_455 112.887(9) ?
Mn2 Mn1 Ga2 . . 7_554 170.172(9) ?
Mn2 Mn1 Ga2 . . 9_555 60.794(6) ?
Mn2 Mn1 Ga2 . . 10_545 59.993(7) ?
Mn2 Mn1 Ga2 . . 11_455 125.156(8) ?
Mn2 Mn1 Mn1 . . 13_455 65.054(7) ?
Mn2 Mn1 Mn1 . . 15_554 115.229(10) ?
Mn2 Mn1 Mn1 . . 16_545 63.350(9) ?
Mn2 Mn1 Mn2 2_554 . 3_545 76.412(8) ?
Mn2 Mn1 Mn2 2_554 . 5_555 59.993(7) ?
Mn2 Mn1 Mn2 2_554 . 6_455 119.019(9) ?
Mn2 Mn1 Mn2 2_554 . 7_554 60.381(7) ?
Mn2 Mn1 Mn2 2_554 . 9_555 112.887(9) ?
Mn2 Mn1 Mn2 2_554 . 10_545 119.019(9) ?
Mn2 Mn1 Mn2 2_554 . 11_455 119.200(9) ?
Mn2 Mn1 Ga2 2_554 . . 110.725(8) ?
Mn2 Mn1 Ga2 2_554 . 2_554 0 ?
Mn2 Mn1 Ga2 2_554 . 3_545 76.412(8) ?
Mn2 Mn1 Ga2 2_554 . 5_555 59.993(7) ?
Mn2 Mn1 Ga2 2_554 . 6_455 119.019(9) ?
Mn2 Mn1 Ga2 2_554 . 7_554 60.381(7) ?
Mn2 Mn1 Ga2 2_554 . 9_555 112.887(9) ?
Mn2 Mn1 Ga2 2_554 . 10_545 119.019(9) ?
Mn2 Mn1 Ga2 2_554 . 11_455 119.200(9) ?
Mn2 Mn1 Mn1 2_554 . 13_455 175.191(10) ?
Mn2 Mn1 Mn1 2_554 . 15_554 62.335(8) ?
Mn2 Mn1 Mn1 2_554 . 16_545 61.469(8) ?
Mn2 Mn1 Mn2 3_545 . 5_555 125.156(8) ?
Mn2 Mn1 Mn2 3_545 . 6_455 119.200(9) ?
Mn2 Mn1 Mn2 3_545 . 7_554 61.527(7) ?
Mn2 Mn1 Mn2 3_545 . 9_555 170.172(9) ?
Mn2 Mn1 Mn2 3_545 . 10_545 60.381(7) ?
Mn2 Mn1 Mn2 3_545 . 11_455 61.527(7) ?
Mn2 Mn1 Ga2 3_545 . . 113.800(9) ?
Mn2 Mn1 Ga2 3_545 . 2_554 76.412(8) ?
Mn2 Mn1 Ga2 3_545 . 3_545 0 ?
Mn2 Mn1 Ga2 3_545 . 5_555 125.156(8) ?
Mn2 Mn1 Ga2 3_545 . 6_455 119.200(9) ?
Mn2 Mn1 Ga2 3_545 . 7_554 61.527(7) ?
Mn2 Mn1 Ga2 3_545 . 9_555 170.172(9) ?
Mn2 Mn1 Ga2 3_545 . 10_545 60.381(7) ?
Mn2 Mn1 Ga2 3_545 . 11_455 61.527(7) ?
Mn2 Mn1 Mn1 3_545 . 13_455 107.184(10) ?
Mn2 Mn1 Mn1 3_545 . 15_554 124.008(10) ?
Mn2 Mn1 Mn1 3_545 . 16_545 65.594(8) ?
Mn2 Mn1 Mn2 5_555 . 6_455 110.725(8) ?
Mn2 Mn1 Mn2 5_555 . 7_554 113.800(9) ?
Mn2 Mn1 Mn2 5_555 . 9_555 60.794(6) ?
Mn2 Mn1 Mn2 5_555 . 10_545 112.887(9) ?
Mn2 Mn1 Mn2 5_555 . 11_455 170.172(9) ?
Mn2 Mn1 Ga2 5_555 . . 60.794(6) ?
Mn2 Mn1 Ga2 5_555 . 2_554 59.993(7) ?
Mn2 Mn1 Ga2 5_555 . 3_545 125.156(8) ?
Mn2 Mn1 Ga2 5_555 . 5_555 0 ?
Mn2 Mn1 Ga2 5_555 . 6_455 110.725(8) ?
Mn2 Mn1 Ga2 5_555 . 7_554 113.800(9) ?
Mn2 Mn1 Ga2 5_555 . 9_555 60.794(6) ?
Mn2 Mn1 Ga2 5_555 . 10_545 112.887(9) ?
Mn2 Mn1 Ga2 5_555 . 11_455 170.172(9) ?
Mn2 Mn1 Mn1 5_555 . 13_455 115.229(10) ?
Mn2 Mn1 Mn1 5_555 . 15_554 63.350(9) ?
Mn2 Mn1 Mn1 5_555 . 16_545 65.054(7) ?
Mn2 Mn1 Mn2 6_455 . 7_554 76.412(8) ?
Mn2 Mn1 Mn2 6_455 . 9_555 59.993(7) ?
Mn2 Mn1 Mn2 6_455 . 10_545 119.019(9) ?
Mn2 Mn1 Mn2 6_455 . 11_455 60.381(7) ?
Mn2 Mn1 Ga2 6_455 . . 112.887(9) ?
Mn2 Mn1 Ga2 6_455 . 2_554 119.019(9) ?
Mn2 Mn1 Ga2 6_455 . 3_545 119.200(9) ?
Mn2 Mn1 Ga2 6_455 . 5_555 110.725(8) ?
Mn2 Mn1 Ga2 6_455 . 6_455 0 ?
Mn2 Mn1 Ga2 6_455 . 7_554 76.412(8) ?
Mn2 Mn1 Ga2 6_455 . 9_555 59.993(7) ?
Mn2 Mn1 Ga2 6_455 . 10_545 119.019(9) ?
Mn2 Mn1 Ga2 6_455 . 11_455 60.381(7) ?
Mn2 Mn1 Mn1 6_455 . 13_455 62.335(8) ?
Mn2 Mn1 Mn1 6_455 . 15_554 61.469(8) ?
Mn2 Mn1 Mn1 6_455 . 16_545 175.191(10) ?
Mn2 Mn1 Mn2 7_554 . 9_555 125.156(8) ?
Mn2 Mn1 Mn2 7_554 . 10_545 119.200(9) ?
Mn2 Mn1 Mn2 7_554 . 11_455 61.527(7) ?
Mn2 Mn1 Ga2 7_554 . . 170.172(9) ?
Mn2 Mn1 Ga2 7_554 . 2_554 60.381(7) ?
Mn2 Mn1 Ga2 7_554 . 3_545 61.527(7) ?
Mn2 Mn1 Ga2 7_554 . 5_555 113.800(9) ?
Mn2 Mn1 Ga2 7_554 . 6_455 76.412(8) ?
Mn2 Mn1 Ga2 7_554 . 7_554 0 ?
Mn2 Mn1 Ga2 7_554 . 9_555 125.156(8) ?
Mn2 Mn1 Ga2 7_554 . 10_545 119.200(9) ?
Mn2 Mn1 Ga2 7_554 . 11_455 61.527(7) ?
Mn2 Mn1 Mn1 7_554 . 13_455 124.008(10) ?
Mn2 Mn1 Mn1 7_554 . 15_554 65.594(8) ?
Mn2 Mn1 Mn1 7_554 . 16_545 107.184(10) ?
Mn2 Mn1 Mn2 9_555 . 10_545 110.725(8) ?
Mn2 Mn1 Mn2 9_555 . 11_455 113.800(9) ?
Mn2 Mn1 Ga2 9_555 . . 60.794(6) ?
Mn2 Mn1 Ga2 9_555 . 2_554 112.887(9) ?
Mn2 Mn1 Ga2 9_555 . 3_545 170.172(9) ?
Mn2 Mn1 Ga2 9_555 . 5_555 60.794(6) ?
Mn2 Mn1 Ga2 9_555 . 6_455 59.993(7) ?
Mn2 Mn1 Ga2 9_555 . 7_554 125.156(8) ?
Mn2 Mn1 Ga2 9_555 . 9_555 0 ?
Mn2 Mn1 Ga2 9_555 . 10_545 110.725(8) ?
Mn2 Mn1 Ga2 9_555 . 11_455 113.800(9) ?
Mn2 Mn1 Mn1 9_555 . 13_455 63.350(9) ?
Mn2 Mn1 Mn1 9_555 . 15_554 65.054(7) ?
Mn2 Mn1 Mn1 9_555 . 16_545 115.229(10) ?
Mn2 Mn1 Mn2 10_545 . 11_455 76.412(8) ?
Mn2 Mn1 Ga2 10_545 . . 59.993(7) ?
Mn2 Mn1 Ga2 10_545 . 2_554 119.019(9) ?
Mn2 Mn1 Ga2 10_545 . 3_545 60.381(7) ?
Mn2 Mn1 Ga2 10_545 . 5_555 112.887(9) ?
Mn2 Mn1 Ga2 10_545 . 6_455 119.019(9) ?
Mn2 Mn1 Ga2 10_545 . 7_554 119.200(9) ?
Mn2 Mn1 Ga2 10_545 . 9_555 110.725(8) ?
Mn2 Mn1 Ga2 10_545 . 10_545 0 ?
Mn2 Mn1 Ga2 10_545 . 11_455 76.412(8) ?
Mn2 Mn1 Mn1 10_545 . 13_455 61.469(8) ?
Mn2 Mn1 Mn1 10_545 . 15_554 175.191(10) ?
Mn2 Mn1 Mn1 10_545 . 16_545 62.335(8) ?
Mn2 Mn1 Ga2 11_455 . . 125.156(8) ?
Mn2 Mn1 Ga2 11_455 . 2_554 119.200(9) ?
Mn2 Mn1 Ga2 11_455 . 3_545 61.527(7) ?
Mn2 Mn1 Ga2 11_455 . 5_555 170.172(9) ?
Mn2 Mn1 Ga2 11_455 . 6_455 60.381(7) ?
Mn2 Mn1 Ga2 11_455 . 7_554 61.527(7) ?
Mn2 Mn1 Ga2 11_455 . 9_555 113.800(9) ?
Mn2 Mn1 Ga2 11_455 . 10_545 76.412(8) ?
Mn2 Mn1 Ga2 11_455 . 11_455 0 ?
Mn2 Mn1 Mn1 11_455 . 13_455 65.594(8) ?
Mn2 Mn1 Mn1 11_455 . 15_554 107.184(10) ?
Mn2 Mn1 Mn1 11_455 . 16_545 124.008(10) ?
Ga2 Mn1 Ga2 . . 2_554 110.725(8) ?
Ga2 Mn1 Ga2 . . 3_545 113.800(9) ?
Ga2 Mn1 Ga2 . . 5_555 60.794(6) ?
Ga2 Mn1 Ga2 . . 6_455 112.887(9) ?
Ga2 Mn1 Ga2 . . 7_554 170.172(9) ?
Ga2 Mn1 Ga2 . . 9_555 60.794(6) ?
Ga2 Mn1 Ga2 . . 10_545 59.993(7) ?
Ga2 Mn1 Ga2 . . 11_455 125.156(8) ?
Ga2 Mn1 Mn1 . . 13_455 65.054(7) ?
Ga2 Mn1 Mn1 . . 15_554 115.229(10) ?
Ga2 Mn1 Mn1 . . 16_545 63.350(9) ?
Ga2 Mn1 Ga2 2_554 . 3_545 76.412(8) ?
Ga2 Mn1 Ga2 2_554 . 5_555 59.993(7) ?
Ga2 Mn1 Ga2 2_554 . 6_455 119.019(9) ?
Ga2 Mn1 Ga2 2_554 . 7_554 60.381(7) ?
Ga2 Mn1 Ga2 2_554 . 9_555 112.887(9) ?
Ga2 Mn1 Ga2 2_554 . 10_545 119.019(9) ?
Ga2 Mn1 Ga2 2_554 . 11_455 119.200(9) ?
Ga2 Mn1 Mn1 2_554 . 13_455 175.191(10) ?
Ga2 Mn1 Mn1 2_554 . 15_554 62.335(8) ?
Ga2 Mn1 Mn1 2_554 . 16_545 61.469(8) ?
Ga2 Mn1 Ga2 3_545 . 5_555 125.156(8) ?
Ga2 Mn1 Ga2 3_545 . 6_455 119.200(9) ?
Ga2 Mn1 Ga2 3_545 . 7_554 61.527(7) ?
Ga2 Mn1 Ga2 3_545 . 9_555 170.172(9) ?
Ga2 Mn1 Ga2 3_545 . 10_545 60.381(7) ?
Ga2 Mn1 Ga2 3_545 . 11_455 61.527(7) ?
Ga2 Mn1 Mn1 3_545 . 13_455 107.184(10) ?
Ga2 Mn1 Mn1 3_545 . 15_554 124.008(10) ?
Ga2 Mn1 Mn1 3_545 . 16_545 65.594(8) ?
Ga2 Mn1 Ga2 5_555 . 6_455 110.725(8) ?
Ga2 Mn1 Ga2 5_555 . 7_554 113.800(9) ?
Ga2 Mn1 Ga2 5_555 . 9_555 60.794(6) ?
Ga2 Mn1 Ga2 5_555 . 10_545 112.887(9) ?
Ga2 Mn1 Ga2 5_555 . 11_455 170.172(9) ?
Ga2 Mn1 Mn1 5_555 . 13_455 115.229(10) ?
Ga2 Mn1 Mn1 5_555 . 15_554 63.350(9) ?
Ga2 Mn1 Mn1 5_555 . 16_545 65.054(7) ?
Ga2 Mn1 Ga2 6_455 . 7_554 76.412(8) ?
Ga2 Mn1 Ga2 6_455 . 9_555 59.993(7) ?
Ga2 Mn1 Ga2 6_455 . 10_545 119.019(9) ?
Ga2 Mn1 Ga2 6_455 . 11_455 60.381(7) ?
Ga2 Mn1 Mn1 6_455 . 13_455 62.335(8) ?
Ga2 Mn1 Mn1 6_455 . 15_554 61.469(8) ?
Ga2 Mn1 Mn1 6_455 . 16_545 175.191(10) ?
Ga2 Mn1 Ga2 7_554 . 9_555 125.156(8) ?
Ga2 Mn1 Ga2 7_554 . 10_545 119.200(9) ?
Ga2 Mn1 Ga2 7_554 . 11_455 61.527(7) ?
Ga2 Mn1 Mn1 7_554 . 13_455 124.008(10) ?
Ga2 Mn1 Mn1 7_554 . 15_554 65.594(8) ?
Ga2 Mn1 Mn1 7_554 . 16_545 107.184(10) ?
Ga2 Mn1 Ga2 9_555 . 10_545 110.725(8) ?
Ga2 Mn1 Ga2 9_555 . 11_455 113.800(9) ?
Ga2 Mn1 Mn1 9_555 . 13_455 63.350(9) ?
Ga2 Mn1 Mn1 9_555 . 15_554 65.054(7) ?
Ga2 Mn1 Mn1 9_555 . 16_545 115.229(10) ?
Ga2 Mn1 Ga2 10_545 . 11_455 76.412(8) ?
Ga2 Mn1 Mn1 10_545 . 13_455 61.469(8) ?
Ga2 Mn1 Mn1 10_545 . 15_554 175.191(10) ?
Ga2 Mn1 Mn1 10_545 . 16_545 62.335(8) ?
Ga2 Mn1 Mn1 11_455 . 13_455 65.594(8) ?
Ga2 Mn1 Mn1 11_455 . 15_554 107.184(10) ?
Ga2 Mn1 Mn1 11_455 . 16_545 124.008(10) ?
Mn1 Mn1 Mn1 13_455 . 15_554 116.750(11) ?
Mn1 Mn1 Mn1 13_455 . 16_545 116.750(11) ?
Mn1 Mn1 Mn1 15_554 . 16_545 116.750(11) ?

loop_
_geom_bond_atom_site_label_1
_geom_bond_atom_site_label_2
_geom_bond_site_symmetry_1
_geom_bond_site_symmetry_2
_geom_bond_distance
_geom_bond_publ_flag
Mn2 Mn2 . 5_555 2.6891(3) ?
Mn2 Mn2 . 6_456 2.6848(3) ?
Mn2 Mn2 . 7_555 2.6891(3) ?
Mn2 Mn2 . 9_555 2.6891(3) ?
Mn2 Mn2 . 10_545 2.6891(3) ?
Mn2 Mn2 . 12_565 2.6848(3) ?
Mn2 Ga2 . . 0 ?
Mn2 Ga2 . 5_555 2.6891(3) ?
Mn2 Ga2 . 6_456 2.6848(3) ?
Mn2 Ga2 . 7_555 2.6891(3) ?
Mn2 Ga2 . 9_555 2.6891(3) ?
Mn2 Ga2 . 10_545 2.6891(3) ?
Mn2 Ga2 . 12_565 2.6848(3) ?
Mn2 Mn1 . . 2.6572(4) ?
Mn2 Mn1 . 2_555 2.7203(3) ?
Mn2 Mn1 . 3_555 2.6245(4) ?
Mn2 Mn1 . 13_455 2.7203(3) ?
Mn2 Mn1 . 15_555 2.6245(4) ?
Mn2 Mn1 . 16_545 2.6572(4) ?
Ga2 Ga2 . 5_555 2.6891(3) ?
Ga2 Ga2 . 6_456 2.6848(3) ?
Ga2 Ga2 . 7_555 2.6891(3) ?
Ga2 Ga2 . 9_555 2.6891(3) ?
Ga2 Ga2 . 10_545 2.6891(3) ?
Ga2 Ga2 . 12_565 2.6848(3) ?
Ga2 Mn1 . . 2.6572(4) ?
Ga2 Mn1 . 2_555 2.7203(3) ?
Ga2 Mn1 . 3_555 2.6245(4) ?
Ga2 Mn1 . 13_455 2.7203(3) ?
Ga2 Mn1 . 15_555 2.6245(4) ?
Ga2 Mn1 . 16_545 2.6572(4) ?
Mn1 Mn1 . 13_455 2.3838(3) ?
Mn1 Mn1 . 15_554 2.3838(3) ?
Mn1 Mn1 . 16_545 2.3838(3) ?

loop_
_geom_hbond_atom_site_label_D
_geom_hbond_atom_site_label_H
_geom_hbond_atom_site_label_A
_geom_hbond_site_symmetry_D
_geom_hbond_site_symmetry_H
_geom_hbond_site_symmetry_A
_geom_hbond_distance_DH
_geom_hbond_distance_HA
_geom_hbond_distance_DA
_geom_hbond_angle_DHA
_geom_hbond_publ_flag
? ? ? ? ? ? ? ? ? ? ?

loop_
_geom_torsion_atom_site_label_1
_geom_torsion_atom_site_label_2
_geom_torsion_atom_site_label_3
_geom_torsion_atom_site_label_4
_geom_torsion_site_symmetry_1
_geom_torsion_site_symmetry_2
_geom_torsion_site_symmetry_3
_geom_torsion_site_symmetry_4
_geom_torsion
_geom_torsion_publ_flag
? ? ? ? ? ? ? ? ? ?

loop_
_restr_angle_atom_site_label_1
_restr_angle_site_symmetry_1
_restr_angle_atom_site_label_2
_restr_angle_site_symmetry_2
_restr_angle_atom_site_label_3
_restr_angle_site_symmetry_3
_restr_angle_target
_restr_angle_target_weight_param
? ? ? ? ? ? ? ?

loop_
_restr_distance_atom_site_label_1
_restr_distance_site_symmetry_1
_restr_distance_atom_site_label_2
_restr_distance_site_symmetry_2
_restr_distance_target
_restr_distance_target_weight_param
? ? ? ? ? ?

loop_
_restr_equal_angle_atom_site_label_1
_restr_equal_angle_site_symmetry_1
_restr_equal_angle_atom_site_label_2
_restr_equal_angle_site_symmetry_2
_restr_equal_angle_atom_site_label_3
_restr_equal_angle_site_symmetry_3
_restr_equal_angle_class_class_id
_restr_equal_angle_class_target_weight_param
? ? ? ? ? ? ? ?

loop_
_restr_equal_distance_atom_site_label_1
_restr_equal_distance_site_symmetry_1
_restr_equal_distance_atom_site_label_2
_restr_equal_distance_site_symmetry_2
_restr_equal_distance_class_class_id
_restr_equal_distance_class_target_weight_param
? ? ? ? ? ?

loop_
_restr_equal_torsion_atom_site_label_1
_restr_equal_torsion_site_symmetry_1
_restr_equal_torsion_atom_site_label_2
_restr_equal_torsion_site_symmetry_2
_restr_equal_torsion_atom_site_label_3
_restr_equal_torsion_site_symmetry_3
_restr_equal_torsion_atom_site_label_4
_restr_equal_torsion_site_symmetry_4
_restr_equal_torsion_class_class_id
_restr_equal_torsion_class_target_weight_param
? ? ? ? ? ? ? ? ? ?

loop_
_restr_torsion_atom_site_label_1
_restr_torsion_site_symmetry_1
_restr_torsion_atom_site_label_2
_restr_torsion_site_symmetry_2
_restr_torsion_atom_site_label_3
_restr_torsion_site_symmetry_3
_restr_torsion_atom_site_label_4
_restr_torsion_site_symmetry_4
_restr_torsion_angle_target
_restr_torsion_weight_param
? ? ? ? ? ? ? ? ? ?

loop_
_twin_individual_id
_twin_individual_mass_fraction_refined
_twin_individual_twin_matrix_11
_twin_individual_twin_matrix_12
_twin_individual_twin_matrix_13
_twin_individual_twin_matrix_21
_twin_individual_twin_matrix_22
_twin_individual_twin_matrix_23
_twin_individual_twin_matrix_31
_twin_individual_twin_matrix_32
_twin_individual_twin_matrix_33
1 0.20(12) 1 0 0 0 1 0 0 0 1
2 0.80(12) -1 0 0 0 -1 0 0 0 -1

loop_
_jana_atom_site_adp_c_label
_jana_atom_site_adp_c_type_symbol
_jana_atom_site_adp_c_111
_jana_atom_site_adp_c_112
_jana_atom_site_adp_c_113
_jana_atom_site_adp_c_122
_jana_atom_site_adp_c_123
_jana_atom_site_adp_c_133
_jana_atom_site_adp_c_222
_jana_atom_site_adp_c_223
_jana_atom_site_adp_c_233
_jana_atom_site_adp_c_333
? ? ? ? ? ? ? ? ? ? ? ?

loop_
_jana_atom_site_adp_d_label
_jana_atom_site_adp_d_type_symbol
_jana_atom_site_adp_d_1111
_jana_atom_site_adp_d_1112
_jana_atom_site_adp_d_1113
_jana_atom_site_adp_d_1122
_jana_atom_site_adp_d_1123
_jana_atom_site_adp_d_1133
_jana_atom_site_adp_d_1222
_jana_atom_site_adp_d_1223
_jana_atom_site_adp_d_1233
_jana_atom_site_adp_d_1333
_jana_atom_site_adp_d_2222
_jana_atom_site_adp_d_2223
_jana_atom_site_adp_d_2233
_jana_atom_site_adp_d_2333
_jana_atom_site_adp_d_3333
? ? ? ? ? ? ? ? ? ? ? ? ? ? ? ? ?

loop_
_jana_atom_site_adp_e_label
_jana_atom_site_adp_e_type_symbol
_jana_atom_site_adp_e_11111
_jana_atom_site_adp_e_11112
_jana_atom_site_adp_e_11113
_jana_atom_site_adp_e_11122
_jana_atom_site_adp_e_11123
_jana_atom_site_adp_e_11133
_jana_atom_site_adp_e_11222
_jana_atom_site_adp_e_11223
_jana_atom_site_adp_e_11233
_jana_atom_site_adp_e_11333
_jana_atom_site_adp_e_12222
_jana_atom_site_adp_e_12223
_jana_atom_site_adp_e_12233
_jana_atom_site_adp_e_12333
_jana_atom_site_adp_e_13333
_jana_atom_site_adp_e_22222
_jana_atom_site_adp_e_22223
_jana_atom_site_adp_e_22233
_jana_atom_site_adp_e_22333
_jana_atom_site_adp_e_23333
_jana_atom_site_adp_e_33333
? ? ? ? ? ? ? ? ? ? ? ? ? ? ? ? ? ? ? ? ? ? ?

loop_
_jana_atom_site_adp_f_label
_jana_atom_site_adp_f_type_symbol
_jana_atom_site_adp_f_111111
_jana_atom_site_adp_f_111112
_jana_atom_site_adp_f_111113
_jana_atom_site_adp_f_111122
_jana_atom_site_adp_f_111123
_jana_atom_site_adp_f_111133
_jana_atom_site_adp_f_111222
_jana_atom_site_adp_f_111223
_jana_atom_site_adp_f_111233
_jana_atom_site_adp_f_111333
_jana_atom_site_adp_f_112222
_jana_atom_site_adp_f_112223
_jana_atom_site_adp_f_112233
_jana_atom_site_adp_f_112333
_jana_atom_site_adp_f_113333
_jana_atom_site_adp_f_122222
_jana_atom_site_adp_f_122223
_jana_atom_site_adp_f_122233
_jana_atom_site_adp_f_122333
_jana_atom_site_adp_f_123333
_jana_atom_site_adp_f_133333
_jana_atom_site_adp_f_222222
_jana_atom_site_adp_f_222223
_jana_atom_site_adp_f_222233
_jana_atom_site_adp_f_222333
_jana_atom_site_adp_f_223333
_jana_atom_site_adp_f_233333
_jana_atom_site_adp_f_333333
? ? ? ? ? ? ? ? ? ? ? ? ? ? ? ? ? ? ? ? ? ? ? ? ? ? ? ? ? ?
